data_4307650
loop_
_publ_author_name
'P. Bergamini'
'V. Bertolasi'
'L. Marvelli'
'A. Canella'
'R. Gavioli'
'N. Mantovani'
'S. Ma\~nas'
'A. Romerosa'

_publ_section_title
;
Phosphinic Platinum Complexes with 8-Thiotheophylline Derivatives:
Synthesis, Characterization, and Antiproliferative Activity
;
_journal_name_full 'Inorganic Chemistry'
_journal_page_first 4267
_journal_page_last 4276
_journal_paper_doi 10.1021/ic062133c
_journal_volume 46
_journal_year 2007
_chemical_formula_moiety 'C24 H27 Cl2 N3 P2 Pt'
_chemical_formula_sum 'C24 H27 Cl2 N3 P2 Pt'
_chemical_formula_weight 685.42
_chemical_name_systematic
;
 ?
;
_space_group_IT_number 2
_symmetry_cell_setting triclinic
_symmetry_space_group_name_Hall '-P 1'
_symmetry_space_group_name_H-M 'P -1'
_atom_sites_solution_hydrogens geom
_atom_sites_solution_primary direct
_atom_sites_solution_secondary difmap
_audit_creation_method SHELXL-97
_cell_angle_alpha 84.6850(7)
_cell_angle_beta 72.9330(8)
_cell_angle_gamma 70.871(1)
_cell_formula_units_Z 2
_cell_length_a 9.8553(1)
_cell_length_b 10.5419(2)
_cell_length_c 13.0706(3)
_cell_measurement_reflns_used 13313
_cell_measurement_temperature 295
_cell_measurement_theta_max 30.0
_cell_measurement_theta_min 3.2
_cell_volume 1226.46(4)
_computing_cell_refinement 'Denzo SMN (Otwinowski & Minor, 1997)'
_computing_data_collection 'COLLECT (Nonius, 1997)'
_computing_data_reduction 'Denzo SMN (Otwinowski & Minor, 1997)'
_computing_molecular_graphics 'ORTEP III (Burnett & Johnson, 1996)'
_computing_publication_material
;
SHELXL-97 (Sheldrick, 1997), PARST (Nardelli, 1995)
;
_computing_structure_refinement 'SHELXL-97 (Sheldrick, 1997)'
_computing_structure_solution 'SIR97 (Altomare et al., 1999)'
_diffrn_ambient_temperature 295
_diffrn_measured_fraction_theta_full 0.976
_diffrn_measured_fraction_theta_max 0.976
_diffrn_measurement_device_type 'Nonius Kappa CCD'
_diffrn_measurement_method '\f scans and \w scans'
_diffrn_radiation_monochromator graphite
_diffrn_radiation_source 'fine-focus sealed tube'
_diffrn_radiation_type MoK\a
_diffrn_radiation_wavelength 0.71070
_diffrn_reflns_av_R_equivalents 0.068
_diffrn_reflns_av_sigmaI/netI 0.0388
_diffrn_reflns_limit_h_max 13
_diffrn_reflns_limit_h_min -13
_diffrn_reflns_limit_k_max 14
_diffrn_reflns_limit_k_min -13
_diffrn_reflns_limit_l_max 18
_diffrn_reflns_limit_l_min -17
_diffrn_reflns_number 19814
_diffrn_reflns_theta_full 30.06
_diffrn_reflns_theta_max 30.0
_diffrn_reflns_theta_min 3.2
_exptl_absorpt_coefficient_mu 6.087
_exptl_absorpt_correction_T_max 0.307
_exptl_absorpt_correction_T_min 0.232
_exptl_absorpt_correction_type empirical
_exptl_absorpt_process_details
;
SORTAV (R.H. Blessing, Acta Crystallogr., 1995, A51, 33)
;
_exptl_crystal_colour colourless
_exptl_crystal_density_diffrn 1.856
_exptl_crystal_density_method 'not measured'
_exptl_crystal_description prismatic
_exptl_crystal_F_000 668
_exptl_crystal_size_max 0.25
_exptl_crystal_size_mid 0.24
_exptl_crystal_size_min 0.21
_refine_diff_density_max 1.572
_refine_diff_density_min -1.699
_refine_diff_density_rms 0.122
_refine_ls_extinction_coef 0.0130(7)
_refine_ls_extinction_expression Fc^*^=kFc[1+0.001xFc^2^\l^3^/sin(2\q)]^-1/4^
_refine_ls_extinction_method SHELXL
_refine_ls_goodness_of_fit_ref 1.051
_refine_ls_hydrogen_treatment constr
_refine_ls_matrix_type full
_refine_ls_number_parameters 290
_refine_ls_number_reflns 7031
_refine_ls_number_restraints 0
_refine_ls_restrained_S_all 1.051
_refine_ls_R_factor_all 0.0394
_refine_ls_R_factor_gt 0.0330
_refine_ls_shift/su_max 0.000
_refine_ls_shift/su_mean 0.000
_refine_ls_structure_factor_coef Fsqd
_refine_ls_weighting_details 'calc w=1/[\s^2^(Fo^2^)+(0.0390P)^2^+1.3824P] where P=(Fo^2^+2Fc^2^)/3'
_refine_ls_weighting_scheme calc
_refine_ls_wR_factor_gt 0.0786
_refine_ls_wR_factor_ref 0.0825
_reflns_number_gt 6355
_reflns_number_total 7031
_reflns_threshold_expression I>2sigma(I)
_cod_data_source_file ic062133c-file001.cif
_cod_data_source_block (1)
_cod_database_code 4307650

loop_
_symmetry_equiv_pos_as_xyz
'x, y, z'
'-x, -y, -z'

loop_
_atom_site_label
_atom_site_type_symbol
_atom_site_fract_x
_atom_site_fract_y
_atom_site_fract_z
_atom_site_U_iso_or_equiv
_atom_site_adp_type
_atom_site_occupancy
_atom_site_symmetry_multiplicity
_atom_site_calc_flag
_atom_site_refinement_flags
_atom_site_disorder_assembly
_atom_site_disorder_group
Pt1 Pt 0.000489(15) -0.032185(13) -0.218064(10) 0.03534(7) Uani 1 1 d . . .
Cl1 Cl 0.10999(14) 0.10464(11) -0.34306(9) 0.0551(3) Uani 1 1 d . . .
Cl2 Cl -0.16546(13) 0.16825(10) -0.12702(9) 0.0505(2) Uani 1 1 d . . .
P1 P -0.11857(11) -0.14773(10) -0.09017(8) 0.03580(19) Uani 1 1 d . . .
P2 P 0.15344(11) -0.21647(10) -0.31570(8) 0.03647(19) Uani 1 1 d . . .
N1 N -0.1178(4) -0.3595(3) 0.0492(3) 0.0420(7) Uani 1 1 d . . .
N2 N -0.3066(4) -0.1431(4) 0.1132(3) 0.0458(8) Uani 1 1 d . . .
N3 N -0.3350(4) -0.2712(4) -0.0230(3) 0.0455(8) Uani 1 1 d . . .
C1 C -0.0155(4) -0.3047(4) -0.0347(3) 0.0395(8) Uani 1 1 d . . .
H1A H 0.0397 -0.3704 -0.0916 0.047 Uiso 1 1 calc R . .
H1B H 0.0560 -0.2873 -0.0048 0.047 Uiso 1 1 calc R . .
C2 C -0.1974(5) -0.2663(4) 0.1392(3) 0.0458(9) Uani 1 1 d . . .
H2A H -0.1251 -0.2416 0.1631 0.055 Uiso 1 1 calc R . .
H2B H -0.2493 -0.3116 0.1979 0.055 Uiso 1 1 calc R . .
C3 C -0.2300(5) -0.0595(4) 0.0386(3) 0.0446(8) Uani 1 1 d . . .
H3A H -0.1644 -0.0357 0.0707 0.054 Uiso 1 1 calc R . .
H3B H -0.3034 0.0228 0.0253 0.054 Uiso 1 1 calc R . .
C4 C -0.2251(5) -0.3902(4) 0.0065(4) 0.0464(9) Uani 1 1 d . . .
H4A H -0.2781 -0.4408 0.0596 0.056 Uiso 1 1 calc R . .
H4B H -0.1705 -0.4470 -0.0563 0.056 Uiso 1 1 calc R . .
C5 C -0.4080(4) -0.1812(5) 0.0700(4) 0.0482(9) Uani 1 1 d . . .
H5A H -0.4768 -0.1003 0.0498 0.058 Uiso 1 1 calc R . .
H5B H -0.4665 -0.2245 0.1260 0.058 Uiso 1 1 calc R . .
C6 C -0.2642(5) -0.2037(5) -0.1166(3) 0.0451(9) Uani 1 1 d . . .
H6A H -0.3397 -0.1267 -0.1348 0.054 Uiso 1 1 calc R . .
H6B H -0.2196 -0.2648 -0.1772 0.054 Uiso 1 1 calc R . .
C7 C 0.0427(4) -0.3128(4) -0.3415(3) 0.0399(8) Uani 1 1 d . . .
C8 C 0.0632(5) -0.4462(5) -0.3126(4) 0.0507(10) Uani 1 1 d . . .
H8 H 0.1389 -0.4919 -0.2812 0.061 Uiso 1 1 calc R . .
C9 C -0.0298(6) -0.5115(5) -0.3305(5) 0.0627(13) Uani 1 1 d . . .
H9 H -0.0172 -0.6005 -0.3099 0.075 Uiso 1 1 calc R . .
C10 C -0.1402(6) -0.4450(7) -0.3787(4) 0.0674(14) Uani 1 1 d . . .
H10 H -0.2003 -0.4896 -0.3925 0.081 Uiso 1 1 calc R . .
C11 C -0.1615(6) -0.3126(6) -0.4065(4) 0.0634(13) Uani 1 1 d . . .
H11 H -0.2363 -0.2679 -0.4390 0.076 Uiso 1 1 calc R . .
C12 C -0.0732(5) -0.2453(5) -0.3865(4) 0.0503(10) Uani 1 1 d . . .
H12 H -0.0909 -0.1546 -0.4032 0.060 Uiso 1 1 calc R . .
C13 C 0.2951(4) -0.3274(4) -0.2571(3) 0.0401(8) Uani 1 1 d . . .
C14 C 0.3187(5) -0.2868(4) -0.1679(3) 0.0458(9) Uani 1 1 d . . .
H14 H 0.2544 -0.2068 -0.1338 0.055 Uiso 1 1 calc R . .
C15 C 0.4364(5) -0.3630(6) -0.1287(4) 0.0595(12) Uani 1 1 d . . .
H15 H 0.4504 -0.3345 -0.0684 0.071 Uiso 1 1 calc R . .
C16 C 0.5324(5) -0.4809(6) -0.1790(5) 0.0644(14) Uani 1 1 d . . .
H16 H 0.6120 -0.5320 -0.1531 0.077 Uiso 1 1 calc R . .
C17 C 0.5107(5) -0.5229(5) -0.2670(5) 0.0642(14) Uani 1 1 d . . .
H17 H 0.5748 -0.6039 -0.2997 0.077 Uiso 1 1 calc R . .
C18 C 0.3948(5) -0.4470(5) -0.3085(4) 0.0513(10) Uani 1 1 d . . .
H18 H 0.3834 -0.4753 -0.3699 0.062 Uiso 1 1 calc R . .
C19 C 0.2679(5) -0.1830(4) -0.4469(3) 0.0414(8) Uani 1 1 d . . .
C20 C 0.2177(5) -0.1594(5) -0.5375(3) 0.0507(10) Uani 1 1 d . . .
H20 H 0.1248 -0.1662 -0.5341 0.061 Uiso 1 1 calc R . .
C21 C 0.3057(6) -0.1254(5) -0.6336(4) 0.0581(11) Uani 1 1 d . . .
H21 H 0.2710 -0.1092 -0.6941 0.070 Uiso 1 1 calc R . .
C22 C 0.4434(6) -0.1158(5) -0.6394(4) 0.0609(12) Uani 1 1 d . . .
H22 H 0.5020 -0.0928 -0.7035 0.073 Uiso 1 1 calc R . .
C23 C 0.4943(6) -0.1404(6) -0.5497(4) 0.0674(14) Uani 1 1 d . . .
H23 H 0.5878 -0.1345 -0.5535 0.081 Uiso 1 1 calc R . .
C24 C 0.4074(6) -0.1737(6) -0.4541(4) 0.0599(12) Uani 1 1 d . . .
H24 H 0.4428 -0.1900 -0.3940 0.072 Uiso 1 1 calc R . .

loop_
_atom_site_aniso_label
_atom_site_aniso_U_11
_atom_site_aniso_U_22
_atom_site_aniso_U_33
_atom_site_aniso_U_23
_atom_site_aniso_U_13
_atom_site_aniso_U_12
Pt1 0.03857(9) 0.03318(9) 0.03410(9) 0.00301(5) -0.00914(6) -0.01281(6)
Cl1 0.0714(7) 0.0431(5) 0.0470(6) 0.0055(4) -0.0017(5) -0.0275(5)
Cl2 0.0555(5) 0.0362(5) 0.0518(6) -0.0037(4) -0.0069(5) -0.0101(4)
P1 0.0370(4) 0.0351(5) 0.0332(4) 0.0019(3) -0.0069(4) -0.0116(4)
P2 0.0383(4) 0.0373(5) 0.0325(4) 0.0016(4) -0.0066(4) -0.0135(4)
N1 0.0404(16) 0.0397(17) 0.0406(17) 0.0060(13) -0.0063(13) -0.0118(13)
N2 0.0466(17) 0.0446(18) 0.0371(17) 0.0012(14) -0.0036(14) -0.0102(14)
N3 0.0394(16) 0.057(2) 0.0416(18) 0.0033(15) -0.0069(14) -0.0214(15)
C1 0.0376(17) 0.0379(18) 0.0381(19) 0.0043(15) -0.0064(15) -0.0105(14)
C2 0.050(2) 0.048(2) 0.0358(19) 0.0044(16) -0.0083(17) -0.0159(18)
C3 0.050(2) 0.0371(19) 0.041(2) -0.0022(15) -0.0051(17) -0.0121(16)
C4 0.049(2) 0.044(2) 0.045(2) 0.0030(17) -0.0070(18) -0.0198(17)
C5 0.0377(18) 0.054(2) 0.046(2) 0.0084(18) -0.0066(17) -0.0119(17)
C6 0.0428(19) 0.055(2) 0.039(2) 0.0042(17) -0.0106(16) -0.0183(17)
C7 0.0434(18) 0.0400(19) 0.0376(19) -0.0009(15) -0.0077(15) -0.0175(15)
C8 0.056(2) 0.046(2) 0.050(2) -0.0006(18) -0.009(2) -0.0205(19)
C9 0.074(3) 0.052(3) 0.067(3) -0.005(2) -0.010(3) -0.033(2)
C10 0.069(3) 0.091(4) 0.056(3) -0.008(3) -0.009(3) -0.050(3)
C11 0.054(3) 0.093(4) 0.053(3) 0.006(3) -0.018(2) -0.034(3)
C12 0.049(2) 0.058(3) 0.045(2) 0.0057(19) -0.0118(18) -0.0200(19)
C13 0.0374(17) 0.0413(19) 0.0397(19) 0.0045(15) -0.0073(15) -0.0143(15)
C14 0.0423(19) 0.049(2) 0.046(2) 0.0038(17) -0.0107(17) -0.0172(17)
C15 0.049(2) 0.074(3) 0.065(3) 0.013(2) -0.024(2) -0.028(2)
C16 0.046(2) 0.063(3) 0.083(4) 0.022(3) -0.023(2) -0.018(2)
C17 0.042(2) 0.047(3) 0.087(4) 0.006(2) -0.003(2) -0.0068(18)
C18 0.047(2) 0.047(2) 0.051(2) -0.0042(19) -0.0024(18) -0.0112(18)
C19 0.0451(19) 0.0394(19) 0.0365(19) 0.0017(15) -0.0049(15) -0.0152(16)
C20 0.048(2) 0.059(3) 0.040(2) 0.0010(18) -0.0065(18) -0.0168(19)
C21 0.063(3) 0.068(3) 0.034(2) 0.002(2) -0.0046(19) -0.018(2)
C22 0.065(3) 0.063(3) 0.042(2) 0.000(2) 0.007(2) -0.023(2)
C23 0.058(3) 0.087(4) 0.057(3) 0.011(3) -0.002(2) -0.038(3)
C24 0.058(3) 0.083(4) 0.045(2) 0.011(2) -0.011(2) -0.037(3)

loop_
_atom_type_symbol
_atom_type_description
_atom_type_scat_dispersion_real
_atom_type_scat_dispersion_imag
_atom_type_scat_source
Pt Pt -1.7033 8.3905 'International Tables Vol C Tables 4.2.6.8 and 6.1.1.4'
C C 0.0033 0.0016 'International Tables Vol C Tables 4.2.6.8 and 6.1.1.4'
H H 0.0000 0.0000 'International Tables Vol C Tables 4.2.6.8 and 6.1.1.4'
N N 0.0061 0.0033 'International Tables Vol C Tables 4.2.6.8 and 6.1.1.4'
P P 0.1023 0.0942 'International Tables Vol C Tables 4.2.6.8 and 6.1.1.4'
Cl Cl 0.1484 0.1585 'International Tables Vol C Tables 4.2.6.8 and 6.1.1.4'

loop_
_geom_angle_atom_site_label_1
_geom_angle_atom_site_label_2
_geom_angle_atom_site_label_3
_geom_angle
_geom_angle_site_symmetry_1
_geom_angle_site_symmetry_3
_geom_angle_publ_flag
P1 Pt1 P2 94.16(3) . . ?
P1 Pt1 Cl1 175.09(4) . . ?
P2 Pt1 Cl1 90.74(4) . . ?
P1 Pt1 Cl2 88.33(4) . . ?
P2 Pt1 Cl2 175.76(3) . . ?
Cl1 Pt1 Cl2 86.76(4) . . ?
C1 P1 C6 99.23(19) . . ?
C1 P1 C3 97.64(18) . . ?
C6 P1 C3 98.4(2) . . ?
C1 P1 Pt1 121.63(12) . . ?
C6 P1 Pt1 118.55(13) . . ?
C3 P1 Pt1 116.88(14) . . ?
C13 P2 C7 108.62(18) . . ?
C13 P2 C19 101.47(18) . . ?
C7 P2 C19 106.04(19) . . ?
C13 P2 Pt1 115.30(14) . . ?
C7 P2 Pt1 109.72(13) . . ?
C19 P2 Pt1 115.00(13) . . ?
C2 N1 C4 109.9(3) . . ?
C2 N1 C1 111.1(3) . . ?
C4 N1 C1 111.0(3) . . ?
C5 N2 C3 111.9(3) . . ?
C5 N2 C2 108.6(3) . . ?
C3 N2 C2 110.7(3) . . ?
C5 N3 C6 111.4(3) . . ?
C5 N3 C4 108.2(3) . . ?
C6 N3 C4 111.4(3) . . ?
N1 C1 P1 111.3(2) . . ?
N1 C1 H1A 109.4 . . ?
P1 C1 H1A 109.4 . . ?
N1 C1 H1B 109.4 . . ?
P1 C1 H1B 109.4 . . ?
H1A C1 H1B 108.0 . . ?
N1 C2 N2 113.4(3) . . ?
N1 C2 H2A 108.9 . . ?
N2 C2 H2A 108.9 . . ?
N1 C2 H2B 108.9 . . ?
N2 C2 H2B 108.9 . . ?
H2A C2 H2B 107.7 . . ?
N2 C3 P1 111.6(3) . . ?
N2 C3 H3A 109.3 . . ?
P1 C3 H3A 109.3 . . ?
N2 C3 H3B 109.3 . . ?
P1 C3 H3B 109.3 . . ?
H3A C3 H3B 108.0 . . ?
N1 C4 N3 114.1(3) . . ?
N1 C4 H4A 108.7 . . ?
N3 C4 H4A 108.7 . . ?
N1 C4 H4B 108.7 . . ?
N3 C4 H4B 108.7 . . ?
H4A C4 H4B 107.6 . . ?
N2 C5 N3 114.8(3) . . ?
N2 C5 H5A 108.6 . . ?
N3 C5 H5A 108.6 . . ?
N2 C5 H5B 108.6 . . ?
N3 C5 H5B 108.6 . . ?
H5A C5 H5B 107.5 . . ?
N3 C6 P1 111.2(3) . . ?
N3 C6 H6A 109.4 . . ?
P1 C6 H6A 109.4 . . ?
N3 C6 H6B 109.4 . . ?
P1 C6 H6B 109.4 . . ?
H6A C6 H6B 108.0 . . ?
C8 C7 C12 119.2(4) . . ?
C8 C7 P2 123.1(3) . . ?
C12 C7 P2 117.6(3) . . ?
C7 C8 C9 119.9(5) . . ?
C7 C8 H8 120.0 . . ?
C9 C8 H8 120.0 . . ?
C10 C9 C8 120.3(5) . . ?
C10 C9 H9 119.9 . . ?
C8 C9 H9 119.9 . . ?
C11 C10 C9 119.9(5) . . ?
C11 C10 H10 120.1 . . ?
C9 C10 H10 120.1 . . ?
C10 C11 C12 120.6(5) . . ?
C10 C11 H11 119.7 . . ?
C12 C11 H11 119.7 . . ?
C11 C12 C7 120.1(5) . . ?
C11 C12 H12 119.9 . . ?
C7 C12 H12 119.9 . . ?
C14 C13 C18 118.5(4) . . ?
C14 C13 P2 120.0(3) . . ?
C18 C13 P2 120.9(3) . . ?
C13 C14 C15 121.2(4) . . ?
C13 C14 H14 119.4 . . ?
C15 C14 H14 119.4 . . ?
C16 C15 C14 119.8(5) . . ?
C16 C15 H15 120.1 . . ?
C14 C15 H15 120.1 . . ?
C17 C16 C15 119.9(5) . . ?
C17 C16 H16 120.0 . . ?
C15 C16 H16 120.0 . . ?
C16 C17 C18 121.1(5) . . ?
C16 C17 H17 119.4 . . ?
C18 C17 H17 119.4 . . ?
C17 C18 C13 119.4(5) . . ?
C17 C18 H18 120.3 . . ?
C13 C18 H18 120.3 . . ?
C20 C19 C24 118.9(4) . . ?
C20 C19 P2 122.8(3) . . ?
C24 C19 P2 118.2(3) . . ?
C19 C20 C21 120.4(4) . . ?
C19 C20 H20 119.8 . . ?
C21 C20 H20 119.8 . . ?
C22 C21 C20 120.2(5) . . ?
C22 C21 H21 119.9 . . ?
C20 C21 H21 119.9 . . ?
C21 C22 C23 119.7(4) . . ?
C21 C22 H22 120.2 . . ?
C23 C22 H22 120.2 . . ?
C22 C23 C24 120.4(5) . . ?
C22 C23 H23 119.8 . . ?
C24 C23 H23 119.8 . . ?
C23 C24 C19 120.5(5) . . ?
C23 C24 H24 119.7 . . ?
C19 C24 H24 119.7 . . ?

loop_
_geom_bond_atom_site_label_1
_geom_bond_atom_site_label_2
_geom_bond_distance
_geom_bond_site_symmetry_2
_geom_bond_publ_flag
Pt1 P1 2.2501(10) . ?
Pt1 P2 2.2552(10) . ?
Pt1 Cl1 2.3373(10) . ?
Pt1 Cl2 2.3694(10) . ?
P1 C1 1.845(4) . ?
P1 C6 1.847(4) . ?
P1 C3 1.855(4) . ?
P2 C13 1.815(4) . ?
P2 C7 1.828(4) . ?
P2 C19 1.831(4) . ?
N1 C2 1.460(6) . ?
N1 C4 1.462(6) . ?
N1 C1 1.472(5) . ?
N2 C5 1.455(6) . ?
N2 C3 1.463(5) . ?
N2 C2 1.476(5) . ?
N3 C5 1.466(6) . ?
N3 C6 1.468(5) . ?
N3 C4 1.469(5) . ?
C1 H1A 0.9700 . ?
C1 H1B 0.9700 . ?
C2 H2A 0.9700 . ?
C2 H2B 0.9700 . ?
C3 H3A 0.9700 . ?
C3 H3B 0.9700 . ?
C4 H4A 0.9700 . ?
C4 H4B 0.9700 . ?
C5 H5A 0.9700 . ?
C5 H5B 0.9700 . ?
C6 H6A 0.9700 . ?
C6 H6B 0.9700 . ?
C7 C8 1.386(6) . ?
C7 C12 1.393(6) . ?
C8 C9 1.393(7) . ?
C8 H8 0.9300 . ?
C9 C10 1.376(8) . ?
C9 H9 0.9300 . ?
C10 C11 1.372(8) . ?
C10 H10 0.9300 . ?
C11 C12 1.380(7) . ?
C11 H11 0.9300 . ?
C12 H12 0.9300 . ?
C13 C14 1.383(6) . ?
C13 C18 1.401(6) . ?
C14 C15 1.385(6) . ?
C14 H14 0.9300 . ?
C15 C16 1.374(8) . ?
C15 H15 0.9300 . ?
C16 C17 1.367(9) . ?
C16 H16 0.9300 . ?
C17 C18 1.387(7) . ?
C17 H17 0.9300 . ?
C18 H18 0.9300 . ?
C19 C20 1.383(6) . ?
C19 C24 1.386(6) . ?
C20 C21 1.392(6) . ?
C20 H20 0.9300 . ?
C21 C22 1.374(8) . ?
C21 H21 0.9300 . ?
C22 C23 1.378(8) . ?
C22 H22 0.9300 . ?
C23 C24 1.380(7) . ?
C23 H23 0.9300 . ?
C24 H24 0.9300 . ?
